data_7017635
loop_
_publ_author_name
'Koby\/lka, Micha\/l J'
'Janczak, Jan'
'Lis, Tadeusz'
'Kowalik-Jankowska, Teresa'
'K\/lak, Julia'
'Pietruszka, Marta'
'Lisowski, Jerzy'

_publ_section_title
;
 Trinuclear Cu(ii) complexes of a chiral N(6)O(3) amine.
;
_journal_issue 5
_journal_name_full 'Dalton transactions (Cambridge, England : 2003)'
_journal_page_first 1503
_journal_page_last 1511
_journal_paper_doi 10.1039/c1dt11286d
_journal_volume 41
_journal_year 2012
_chemical_absolute_configuration rm
_chemical_formula_moiety 'C45 H63 N6 O3 Cu3 Cl2, Cl, 2(C H2 Cl2), 2(H2 O)'
_chemical_formula_sum 'C47 H71 Cl7 Cu3 N6 O5'
_chemical_formula_weight 1235.84
_chemical_name_systematic
;
?
;
_space_group_IT_number 19
_symmetry_cell_setting orthorhombic
_symmetry_space_group_name_Hall 'P 2ac 2ab'
_symmetry_space_group_name_H-M 'P 21 21 21'
_atom_sites_solution_hydrogens geom
_atom_sites_solution_primary direct
_atom_sites_solution_secondary difmap
_audit_creation_method SHELXL-97
_cell_angle_alpha 90.00
_cell_angle_beta 90.00
_cell_angle_gamma 90.00
_cell_formula_units_Z 4
_cell_length_a 13.476(5)
_cell_length_b 15.687(7)
_cell_length_c 27.560(10)
_cell_measurement_reflns_used 1282
_cell_measurement_temperature 100(2)
_cell_measurement_theta_max 27.56
_cell_measurement_theta_min 2.48
_cell_volume 5826(4)
_computing_cell_refinement
;
CrysAlis Red, Version 1.171.33.48, Oxford Diffraction, 2009
;
_computing_data_collection
;
CrysAlis CCD, Version 1.171.33.48, Oxford Diffraction, 2009
;
_computing_data_reduction
;
CrysAlis Red, Version 1.171.33.48, Oxford Diffraction, 2009
;
_computing_publication_material 'SHELXL-97 (Sheldrick, 1997)'
_computing_structure_refinement 'SHELXL-97 (Sheldrick, 1997)'
_computing_structure_solution 'SHELXS-97 (Sheldrick, 1990)'
_diffrn_ambient_temperature 100(2)
_diffrn_detector_area_resol_mean '1024x1024 with blocks 2x2'
_diffrn_measured_fraction_theta_full 0.999
_diffrn_measured_fraction_theta_max 0.998
_diffrn_measurement_device_type 'KUMA KM-4 with CCD detector'
_diffrn_measurement_method \w-scan
_diffrn_radiation_monochromator graphite
_diffrn_radiation_source 'fine-focus sealed tube'
_diffrn_radiation_type MoK\a
_diffrn_radiation_wavelength 0.71073
_diffrn_reflns_av_R_equivalents 0.0816
_diffrn_reflns_av_sigmaI/netI 0.0894
_diffrn_reflns_limit_h_max 17
_diffrn_reflns_limit_h_min -13
_diffrn_reflns_limit_k_max 20
_diffrn_reflns_limit_k_min -20
_diffrn_reflns_limit_l_max 35
_diffrn_reflns_limit_l_min -35
_diffrn_reflns_number 63220
_diffrn_reflns_theta_full 26.50
_diffrn_reflns_theta_max 27.56
_diffrn_reflns_theta_min 2.48
_exptl_absorpt_coefficient_mu 1.452
_exptl_absorpt_correction_T_max 0.9043
_exptl_absorpt_correction_T_min 0.7654
_exptl_absorpt_correction_type numerical
_exptl_absorpt_process_details
;
CrysAlis Red, Version 1.171.33.48, Oxford Diffraction, 2009
;
_exptl_crystal_colour blue
_exptl_crystal_density_diffrn 1.409
_exptl_crystal_density_meas 1.40
_exptl_crystal_density_method floatation
_exptl_crystal_description parallelepiped
_exptl_crystal_F_000 2552
_exptl_crystal_size_max 0.26
_exptl_crystal_size_mid 0.21
_exptl_crystal_size_min 0.18
_refine_diff_density_max 0.596
_refine_diff_density_min -0.581
_refine_diff_density_rms 0.076
_refine_ls_abs_structure_details 'Flack H D (1983), Acta Cryst. A39, 876-881'
_refine_ls_abs_structure_Flack -0.01(1)
_refine_ls_extinction_method none
_refine_ls_goodness_of_fit_ref 1.136
_refine_ls_hydrogen_treatment constr
_refine_ls_matrix_type full
_refine_ls_number_parameters 688
_refine_ls_number_reflns 13430
_refine_ls_number_restraints 18
_refine_ls_restrained_S_all 1.154
_refine_ls_R_factor_all 0.0719
_refine_ls_R_factor_gt 0.0462
_refine_ls_shift/su_max 0.001
_refine_ls_shift/su_mean 0.000
_refine_ls_structure_factor_coef Fsqd
_refine_ls_weighting_details 'calc w=1/[\s^2^(Fo^2^)+(0.0250P)^2^] where P=(Fo^2^+2Fc^2^)/3'
_refine_ls_weighting_scheme calc
_refine_ls_wR_factor_gt 0.0823
_refine_ls_wR_factor_ref 0.0850
_reflns_number_gt 9325
_reflns_number_total 13430
_reflns_threshold_expression I>2\s(I)
_cod_data_source_file c1dt11286d.txt
_cod_data_source_block Compound-(3)
_cod_database_code 7017635

loop_
_symmetry_equiv_pos_as_xyz
'x, y, z'
'-x+1/2, -y, z+1/2'
'-x, y+1/2, -z+1/2'
'x+1/2, -y+1/2, -z'

loop_
_atom_site_label
_atom_site_type_symbol
_atom_site_fract_x
_atom_site_fract_y
_atom_site_fract_z
_atom_site_U_iso_or_equiv
_atom_site_adp_type
_atom_site_occupancy
_atom_site_symmetry_multiplicity
_atom_site_calc_flag
_atom_site_refinement_flags
_atom_site_disorder_assembly
_atom_site_disorder_group
Cu1 Cu 0.49292(3) 0.61746(3) 0.179753(17) 0.02462(12) Uani 1 1 d . . .
Cu2 Cu 0.37599(4) 0.71333(3) 0.095934(19) 0.03220(14) Uani 1 1 d . . .
Cu3 Cu 0.53494(4) 0.54806(3) 0.072145(18) 0.02767(13) Uani 1 1 d . . .
Cl1 Cl 0.46252(8) 0.47920(6) 0.15724(4) 0.0293(2) Uani 1 1 d . . .
Cl2 Cl 0.43162(9) 0.92298(7) 0.21416(4) 0.0394(3) Uani 1 1 d . . .
Cl3 Cl 0.60649(9) 0.64717(8) -0.00491(4) 0.0458(3) Uani 1 1 d . . .
O1 O 0.34430(19) 0.66474(17) 0.15752(10) 0.0306(7) Uani 1 1 d . . .
O2 O 0.57569(18) 0.63600(16) 0.12002(9) 0.0254(7) Uani 1 1 d . . .
O3 O 0.40337(19) 0.60437(16) 0.06330(9) 0.0256(6) Uani 1 1 d . . .
N1 N 0.3402(3) 0.8311(2) 0.11908(14) 0.0391(10) Uani 1 1 d . . .
H1N H 0.3842 0.8482 0.1432 0.059 Uiso 1 1 calc R . .
N2 N 0.4246(2) 0.7666(2) 0.03593(13) 0.0328(9) Uani 1 1 d . . .
H2N H 0.4861 0.7432 0.0283 0.049 Uiso 1 1 calc R . .
N3 N 0.4917(2) 0.4465(2) 0.03219(12) 0.0312(8) Uani 1 1 d . . .
H3N H 0.5056 0.4587 -0.0001 0.047 Uiso 1 1 calc R . .
N4 N 0.6589(2) 0.4801(2) 0.08392(12) 0.0298(9) Uani 1 1 d . . .
H4N H 0.6571 0.4592 0.1155 0.045 Uiso 1 1 calc R . .
N5 N 0.5356(2) 0.73155(18) 0.20717(11) 0.0230(7) Uani 1 1 d . . .
H5N H 0.4789 0.7647 0.2110 0.034 Uiso 1 1 calc R . .
N6 N 0.4487(2) 0.5959(2) 0.24810(12) 0.0292(8) Uani 1 1 d . . .
H6N H 0.4799 0.5462 0.2584 0.044 Uiso 1 1 calc R . .
C1 C 0.2869(3) 0.6988(3) 0.19312(17) 0.0335(11) Uani 1 1 d . . .
C2 C 0.2783(3) 0.6579(3) 0.23790(18) 0.0402(12) Uani 1 1 d . . .
C3 C 0.2158(3) 0.6890(4) 0.2734(2) 0.0538(15) Uani 1 1 d . . .
H3 H 0.2104 0.6590 0.3032 0.065 Uiso 1 1 calc R . .
C4 C 0.1599(4) 0.7636(4) 0.2668(2) 0.0610(17) Uani 1 1 d . . .
C5 C 0.1731(4) 0.8062(4) 0.2231(2) 0.0570(16) Uani 1 1 d . . .
H5 H 0.1385 0.8583 0.2183 0.068 Uiso 1 1 calc R . .
C6 C 0.2345(3) 0.7769(3) 0.18577(19) 0.0439(13) Uani 1 1 d . . .
C7 C 0.0892(4) 0.7953(4) 0.3067(2) 0.090(2) Uani 1 1 d . . .
H7A H 0.1201 0.7869 0.3386 0.134 Uiso 1 1 calc R . .
H7B H 0.0269 0.7631 0.3052 0.134 Uiso 1 1 calc R . .
H7C H 0.0755 0.8560 0.3019 0.134 Uiso 1 1 calc R . .
C8 C 0.2386(4) 0.8274(3) 0.13892(19) 0.0489(14) Uani 1 1 d . . .
H8 H 0.1826 0.8534 0.1241 0.059 Uiso 1 1 calc R . .
C9 C 0.3500(4) 0.8887(3) 0.07577(17) 0.0438(13) Uani 1 1 d . . .
H9 H 0.2894 0.8826 0.0552 0.053 Uiso 1 1 calc R . .
C10 C 0.3611(5) 0.9835(3) 0.0906(2) 0.0723(19) Uani 1 1 d . . .
H10A H 0.2993 1.0034 0.1064 0.087 Uiso 1 1 calc R . .
H10B H 0.4162 0.9897 0.1141 0.087 Uiso 1 1 calc R . .
C11 C 0.3821(6) 1.0373(3) 0.0453(2) 0.088(2) Uani 1 1 d . . .
H11A H 0.3239 1.0343 0.0235 0.106 Uiso 1 1 calc R . .
H11B H 0.3905 1.0976 0.0552 0.106 Uiso 1 1 calc R . .
C12 C 0.4710(5) 1.0103(3) 0.0181(2) 0.079(2) Uani 1 1 d . . .
H12A H 0.5307 1.0184 0.0386 0.095 Uiso 1 1 calc R . .
H12B H 0.4785 1.0460 -0.0112 0.095 Uiso 1 1 calc R . .
C13 C 0.4626(4) 0.9146(3) 0.00309(19) 0.0573(16) Uani 1 1 d . . .
H13A H 0.4098 0.9080 -0.0216 0.069 Uiso 1 1 calc R . .
H13B H 0.5260 0.8954 -0.0114 0.069 Uiso 1 1 calc R . .
C14 C 0.4382(3) 0.8597(3) 0.04717(18) 0.0432(13) Uani 1 1 d . . .
H14 H 0.4967 0.8637 0.0694 0.052 Uiso 1 1 calc R . .
C115 C 0.3555(3) 0.7500(3) -0.00472(16) 0.0310(10) Uani 1 1 d . . .
H15A H 0.3858 0.7713 -0.0351 0.037 Uiso 1 1 calc R . .
H15B H 0.2937 0.7827 0.0008 0.037 Uiso 1 1 calc R . .
C16 C 0.3289(3) 0.6559(3) -0.01133(14) 0.0235(9) Uani 1 1 d . . .
C17 C 0.2753(3) 0.6362(3) -0.05304(15) 0.0283(10) Uani 1 1 d . . .
H17 H 0.2544 0.6816 -0.0734 0.034 Uiso 1 1 calc R . .
C18 C 0.2510(3) 0.5536(3) -0.06627(15) 0.0293(10) Uani 1 1 d . . .
C19 C 0.2831(3) 0.4890(3) -0.03568(15) 0.0306(10) Uani 1 1 d . . .
H19 H 0.2693 0.4314 -0.0440 0.037 Uiso 1 1 calc R . .
C20 C 0.3348(3) 0.5065(3) 0.00681(16) 0.0315(11) Uani 1 1 d . . .
C21 C 0.3563(3) 0.5909(2) 0.02056(14) 0.0231(9) Uani 1 1 d . . .
C22 C 0.1963(3) 0.5326(3) -0.11267(16) 0.0376(12) Uani 1 1 d . . .
H22A H 0.1262 0.5480 -0.1092 0.056 Uiso 1 1 calc R . .
H22B H 0.2019 0.4714 -0.1193 0.056 Uiso 1 1 calc R . .
H22C H 0.2254 0.5648 -0.1396 0.056 Uiso 1 1 calc R . .
C23 C 0.3826(3) 0.4347(2) 0.03645(16) 0.0320(10) Uani 1 1 d . . .
H23A H 0.3617 0.4383 0.0708 0.038 Uiso 1 1 calc R . .
H23B H 0.3628 0.3784 0.0235 0.038 Uiso 1 1 calc R . .
C24 C 0.5541(3) 0.3720(3) 0.04663(15) 0.0340(11) Uani 1 1 d . . .
H24 H 0.5330 0.3524 0.0796 0.041 Uiso 1 1 calc R . .
C25 C 0.5478(4) 0.2963(3) 0.01129(17) 0.0450(13) Uani 1 1 d . . .
H25A H 0.4802 0.2716 0.0124 0.054 Uiso 1 1 calc R . .
H25B H 0.5604 0.3165 -0.0222 0.054 Uiso 1 1 calc R . .
C26 C 0.6239(4) 0.2275(3) 0.0246(2) 0.0548(14) Uani 1 1 d . . .
H26A H 0.6071 0.2030 0.0566 0.066 Uiso 1 1 calc R . .
H26B H 0.6212 0.1810 0.0003 0.066 Uiso 1 1 calc R . .
C27 C 0.7284(4) 0.2640(3) 0.02620(19) 0.0525(14) Uani 1 1 d . . .
H27A H 0.7469 0.2851 -0.0064 0.063 Uiso 1 1 calc R . .
H27B H 0.7757 0.2185 0.0353 0.063 Uiso 1 1 calc R . .
C28 C 0.7352(3) 0.3371(3) 0.06287(17) 0.0419(12) Uani 1 1 d . . .
H28A H 0.7216 0.3154 0.0959 0.050 Uiso 1 1 calc R . .
H28B H 0.8030 0.3614 0.0625 0.050 Uiso 1 1 calc R . .
C29 C 0.6598(3) 0.4065(3) 0.04988(16) 0.0331(11) Uani 1 1 d . . .
H29 H 0.6779 0.4290 0.0171 0.040 Uiso 1 1 calc R . .
C30 C 0.7486(3) 0.5353(3) 0.07851(15) 0.0329(10) Uani 1 1 d . . .
H30A H 0.7496 0.5585 0.0451 0.039 Uiso 1 1 calc R . .
H30B H 0.8084 0.4993 0.0825 0.039 Uiso 1 1 calc R . .
C31 C 0.7547(3) 0.6084(3) 0.11372(14) 0.0324(10) Uani 1 1 d . . .
C32 C 0.8492(3) 0.6335(3) 0.12763(16) 0.0381(12) Uani 1 1 d . . .
H32 H 0.9041 0.6007 0.1166 0.046 Uiso 1 1 calc R . .
C33 C 0.8680(3) 0.7042(3) 0.15693(18) 0.0500(13) Uani 1 1 d . . .
C34 C 0.7867(3) 0.7497(3) 0.17314(16) 0.0382(12) Uani 1 1 d . . .
H34 H 0.7963 0.7976 0.1936 0.046 Uiso 1 1 calc R . .
C35 C 0.6919(3) 0.7264(3) 0.15996(14) 0.0284(10) Uani 1 1 d . . .
C36 C 0.6716(3) 0.6549(3) 0.13038(15) 0.0274(10) Uani 1 1 d . . .
C37 C 0.9747(4) 0.7302(4) 0.1707(2) 0.0769(19) Uani 1 1 d . . .
H37A H 1.0077 0.7555 0.1425 0.115 Uiso 1 1 calc R . .
H37B H 1.0117 0.6797 0.1814 0.115 Uiso 1 1 calc R . .
H37C H 0.9726 0.7720 0.1972 0.115 Uiso 1 1 calc R . .
C38 C 0.6048(3) 0.7790(2) 0.17578(15) 0.0314(10) Uani 1 1 d . . .
H38A H 0.6292 0.8297 0.1935 0.038 Uiso 1 1 calc R . .
H38B H 0.5687 0.7993 0.1467 0.038 Uiso 1 1 calc R . .
C39 C 0.5720(3) 0.7085(3) 0.25652(14) 0.0281(10) Uani 1 1 d . . .
H39 H 0.6260 0.6652 0.2530 0.034 Uiso 1 1 calc R . .
C40 C 0.6119(4) 0.7834(3) 0.28640(16) 0.0411(11) Uani 1 1 d . . .
H40A H 0.6742 0.8046 0.2716 0.049 Uiso 1 1 calc R . .
H40B H 0.5630 0.8305 0.2861 0.049 Uiso 1 1 calc R . .
C41 C 0.6317(4) 0.7560(3) 0.33856(16) 0.0485(14) Uani 1 1 d . . .
H41A H 0.6871 0.7146 0.3391 0.058 Uiso 1 1 calc R . .
H41B H 0.6518 0.8064 0.3579 0.058 Uiso 1 1 calc R . .
C42 C 0.5403(4) 0.7156(3) 0.36145(16) 0.0545(15) Uani 1 1 d . . .
H42A H 0.5559 0.6977 0.3950 0.065 Uiso 1 1 calc R . .
H42B H 0.4860 0.7581 0.3629 0.065 Uiso 1 1 calc R . .
C43 C 0.5062(4) 0.6386(3) 0.33230(14) 0.0439(12) Uani 1 1 d . . .
H43A H 0.5589 0.5946 0.3321 0.053 Uiso 1 1 calc R . .
H43B H 0.4462 0.6136 0.3474 0.053 Uiso 1 1 calc R . .
C44 C 0.4833(3) 0.6661(2) 0.28061(14) 0.0315(10) Uani 1 1 d . . .
H44 H 0.4289 0.7094 0.2823 0.038 Uiso 1 1 calc R . .
C45 C 0.3391(3) 0.5793(3) 0.24936(16) 0.0369(11) Uani 1 1 d . . .
H45A H 0.3207 0.5582 0.2820 0.044 Uiso 1 1 calc R . .
H45B H 0.3229 0.5341 0.2256 0.044 Uiso 1 1 calc R . .
O1W O 0.6701(3) 0.3846(2) 0.18026(12) 0.0646(10) Uani 1 1 d . . .
H1W H 0.6282 0.4083 0.2000 0.097 Uiso 1 1 d . . .
H2W H 0.7080 0.3514 0.1970 0.097 Uiso 1 1 d . . .
C54 C 0.8168(7) 0.5462(6) 0.2448(3) 0.052(3) Uani 0.50 1 d PD . .
H54A H 0.7872 0.5785 0.2176 0.062 Uiso 0.50 1 calc PR . .
H54B H 0.7735 0.4966 0.2516 0.062 Uiso 0.50 1 calc PR . .
Cl4 Cl 0.8221(2) 0.6094(3) 0.29469(14) 0.1164(16) Uani 0.50 1 d PD . .
Cl5 Cl 0.9344(2) 0.5102(2) 0.22801(15) 0.0961(12) Uani 0.50 1 d PD . .
C1A C 0.1722(14) 0.5155(10) 0.1492(4) 0.102(8) Uani 0.50 1 d PD A 1
H1A1 H 0.2446 0.5252 0.1465 0.123 Uiso 0.50 1 calc PR A 1
H1A2 H 0.1401 0.5697 0.1589 0.123 Uiso 0.50 1 calc PR A 1
Cl9 Cl 0.1239(4) 0.4797(4) 0.09341(16) 0.0987(15) Uani 0.50 1 d PD A 1
Cl10 Cl 0.1478(4) 0.4368(4) 0.1917(2) 0.184(3) Uani 0.50 1 d PD A 1
C1B C 0.1940(9) 0.5308(8) 0.1243(6) 0.104(8) Uani 0.50 1 d PD B 2
H1B1 H 0.1839 0.5459 0.1589 0.125 Uiso 0.50 1 calc PR B 2
H1B2 H 0.2664 0.5300 0.1184 0.125 Uiso 0.50 1 calc PR B 2
Cl11 Cl 0.1480(5) 0.4249(5) 0.1153(3) 0.212(4) Uani 0.50 1 d PD B 2
Cl12 Cl 0.1442(3) 0.6095(5) 0.0900(2) 0.163(3) Uani 0.50 1 d PD B 2
C67 C 1.0037(5) 0.9767(5) 0.1094(2) 0.0254(19) Uani 0.50 1 d PD C 3
H67A H 1.0409 0.9230 0.1043 0.031 Uiso 0.50 1 calc PR C 3
H67B H 0.9475 0.9759 0.0863 0.031 Uiso 0.50 1 calc PR C 3
Cl6 Cl 0.9519(3) 0.9711(3) 0.16853(17) 0.1331(16) Uani 0.50 1 d PD C 3
Cl7 Cl 1.0715(5) 1.0485(4) 0.0938(2) 0.174(2) Uani 0.50 1 d PD C 3
O3W O 0.9663(10) 1.0781(9) 0.1225(5) 0.062(4) Uani 0.25 1 d P D 4
O4W O 1.0646(6) 1.0005(5) 0.0645(3) 0.068(3) Uani 0.50 1 d P E 4
O2W O 0.1836(10) 0.6867(12) 0.0741(5) 0.059(5) Uani 0.25 1 d P F 4

loop_
_atom_site_aniso_label
_atom_site_aniso_U_11
_atom_site_aniso_U_22
_atom_site_aniso_U_33
_atom_site_aniso_U_23
_atom_site_aniso_U_13
_atom_site_aniso_U_12
Cu1 0.0304(3) 0.0202(2) 0.0233(3) 0.0014(2) -0.0007(2) -0.0011(2)
Cu2 0.0468(3) 0.0198(3) 0.0299(3) -0.0006(2) -0.0113(3) -0.0012(2)
Cu3 0.0333(3) 0.0212(3) 0.0285(3) -0.0018(2) -0.0059(2) 0.0005(2)
Cl1 0.0407(6) 0.0205(5) 0.0265(6) 0.0028(4) -0.0018(5) -0.0047(5)
Cl2 0.0596(8) 0.0244(5) 0.0342(7) -0.0005(5) -0.0181(6) 0.0006(5)
Cl3 0.0373(7) 0.0621(8) 0.0379(7) 0.0104(6) 0.0054(6) -0.0027(6)
O1 0.0315(17) 0.0293(16) 0.0310(18) -0.0022(14) -0.0038(14) 0.0058(13)
O2 0.0255(15) 0.0232(16) 0.0275(16) -0.0015(12) -0.0077(12) -0.0023(12)
O3 0.0349(16) 0.0201(14) 0.0217(16) 0.0013(12) -0.0052(13) -0.0028(12)
N1 0.051(3) 0.021(2) 0.045(3) -0.0038(17) -0.025(2) 0.0005(17)
N2 0.031(2) 0.024(2) 0.043(2) 0.0042(17) -0.0180(18) -0.0011(16)
N3 0.044(2) 0.0215(17) 0.028(2) 0.0002(15) -0.0051(17) -0.0006(17)
N4 0.037(2) 0.0252(19) 0.028(2) 0.0058(15) 0.0014(17) 0.0036(16)
N5 0.0282(18) 0.0161(16) 0.0246(19) -0.0004(14) -0.0053(16) -0.0004(14)
N6 0.034(2) 0.0239(18) 0.029(2) -0.0003(15) 0.0004(17) 0.0038(15)
C1 0.028(2) 0.037(3) 0.035(3) -0.009(2) -0.007(2) 0.001(2)
C2 0.024(3) 0.052(3) 0.044(3) -0.005(3) -0.001(2) -0.004(2)
C3 0.030(3) 0.082(4) 0.049(4) -0.011(3) -0.002(3) 0.005(3)
C4 0.034(3) 0.088(5) 0.061(4) -0.031(4) -0.010(3) 0.012(3)
C5 0.034(3) 0.070(4) 0.067(4) -0.037(3) -0.015(3) 0.014(3)
C6 0.026(3) 0.049(3) 0.057(4) -0.014(3) -0.012(2) 0.006(2)
C7 0.059(4) 0.138(6) 0.072(5) -0.037(5) -0.003(3) 0.041(4)
C8 0.040(3) 0.047(3) 0.059(4) 0.005(3) -0.018(3) 0.019(2)
C9 0.066(3) 0.022(2) 0.044(3) -0.004(2) -0.036(3) 0.002(2)
C10 0.130(5) 0.023(3) 0.064(4) -0.007(3) -0.060(4) 0.002(3)
C11 0.176(7) 0.011(3) 0.078(5) 0.002(3) -0.069(5) -0.007(4)
C12 0.122(6) 0.035(3) 0.080(5) 0.022(3) -0.062(4) -0.032(4)
C13 0.072(4) 0.032(3) 0.068(4) 0.021(3) -0.036(3) -0.015(3)
C14 0.050(3) 0.025(3) 0.055(3) 0.012(2) -0.035(3) -0.012(2)
C115 0.034(3) 0.027(2) 0.032(3) 0.0010(19) -0.004(2) 0.001(2)
C16 0.022(2) 0.023(2) 0.025(2) 0.0026(18) -0.0049(19) -0.0011(18)
C17 0.034(2) 0.026(2) 0.025(2) 0.0069(19) -0.008(2) 0.0040(19)
C18 0.027(2) 0.033(2) 0.028(3) 0.000(2) -0.004(2) -0.002(2)
C19 0.030(2) 0.030(2) 0.032(3) 0.000(2) -0.004(2) -0.009(2)
C20 0.035(3) 0.028(2) 0.031(3) 0.003(2) -0.005(2) -0.005(2)
C21 0.022(2) 0.027(2) 0.021(2) 0.0012(17) -0.0037(18) 0.0003(18)
C22 0.046(3) 0.028(3) 0.039(3) -0.004(2) -0.012(2) -0.003(2)
C23 0.043(3) 0.020(2) 0.032(3) 0.0036(19) -0.005(2) -0.003(2)
C24 0.045(3) 0.028(2) 0.029(3) 0.000(2) -0.001(2) 0.003(2)
C25 0.063(3) 0.022(2) 0.050(3) -0.004(2) -0.002(3) 0.003(2)
C26 0.076(4) 0.023(3) 0.065(4) -0.008(2) -0.001(3) 0.005(3)
C27 0.073(4) 0.027(3) 0.058(4) -0.003(2) 0.013(3) 0.016(3)
C28 0.047(3) 0.032(3) 0.046(3) 0.003(2) 0.005(3) 0.009(2)
C29 0.044(3) 0.026(2) 0.029(3) -0.0027(19) 0.008(2) 0.008(2)
C30 0.032(2) 0.042(3) 0.025(3) 0.002(2) 0.007(2) 0.001(2)
C31 0.036(3) 0.038(3) 0.022(2) 0.001(2) 0.002(2) -0.003(2)
C32 0.028(3) 0.052(3) 0.035(3) -0.001(2) 0.007(2) 0.000(2)
C33 0.033(3) 0.071(4) 0.046(3) 0.003(3) 0.001(3) -0.021(3)
C34 0.039(3) 0.044(3) 0.032(3) -0.006(2) -0.001(2) -0.014(2)
C35 0.026(2) 0.035(3) 0.024(2) 0.000(2) 0.0036(19) -0.006(2)
C36 0.032(3) 0.025(2) 0.025(3) 0.0056(19) 0.000(2) -0.0007(19)
C37 0.038(3) 0.111(5) 0.082(4) -0.028(4) -0.008(3) -0.018(3)
C38 0.042(3) 0.020(2) 0.032(3) -0.001(2) -0.007(2) -0.004(2)
C39 0.040(3) 0.024(2) 0.020(2) 0.0009(19) 0.002(2) 0.008(2)
C40 0.062(3) 0.026(2) 0.035(3) -0.004(2) -0.013(2) 0.003(2)
C41 0.084(4) 0.028(3) 0.033(3) -0.008(2) -0.024(3) 0.013(3)
C42 0.109(5) 0.028(3) 0.026(3) -0.006(2) -0.011(3) 0.016(3)
C43 0.069(3) 0.033(3) 0.030(3) 0.0028(19) 0.005(2) 0.012(2)
C44 0.049(3) 0.021(2) 0.025(2) -0.0062(17) 0.003(2) 0.008(2)
C45 0.039(3) 0.043(3) 0.029(3) 0.004(2) 0.008(2) -0.007(2)
O1W 0.080(3) 0.072(3) 0.042(2) 0.013(2) 0.0014(19) 0.031(2)
C54 0.084(7) 0.023(5) 0.048(7) -0.002(5) -0.017(6) 0.018(5)
Cl4 0.076(2) 0.186(4) 0.088(3) -0.056(3) -0.036(2) 0.049(3)
Cl5 0.091(2) 0.069(2) 0.128(3) 0.026(2) 0.048(2) 0.0327(18)
C1A 0.17(2) 0.087(11) 0.052(9) -0.029(8) 0.013(10) -0.091(12)
Cl9 0.075(3) 0.148(5) 0.074(3) -0.006(3) -0.008(2) -0.002(3)
Cl10 0.129(4) 0.262(7) 0.160(5) 0.100(5) -0.047(3) -0.122(4)
C1B 0.010(6) 0.137(17) 0.17(2) -0.061(15) -0.002(10) -0.015(8)
Cl11 0.137(6) 0.194(8) 0.305(12) -0.053(7) -0.011(6) -0.097(5)
Cl12 0.034(2) 0.315(9) 0.140(5) -0.147(6) -0.018(2) 0.036(4)
C67 0.007(4) 0.058(6) 0.011(4) -0.002(4) 0.006(3) 0.013(4)
Cl6 0.112(3) 0.166(5) 0.121(4) 0.002(3) -0.002(3) -0.001(3)
Cl7 0.215(6) 0.156(5) 0.152(5) 0.059(5) -0.031(5) -0.065(5)
O3W 0.043(8) 0.078(11) 0.066(10) -0.036(8) -0.010(8) 0.013(7)
O4W 0.115(7) 0.049(5) 0.042(5) -0.036(4) -0.054(5) 0.037(4)
O2W 0.026(8) 0.131(15) 0.019(7) -0.031(9) -0.016(7) 0.044(9)

loop_
_atom_type_symbol
_atom_type_description
_atom_type_scat_dispersion_real
_atom_type_scat_dispersion_imag
_atom_type_scat_source
C C 0.0033 0.0016 'International Tables Vol C Tables 4.2.6.8 and 6.1.1.4'
H H 0.0000 0.0000 'International Tables Vol C Tables 4.2.6.8 and 6.1.1.4'
N N 0.0061 0.0033 'International Tables Vol C Tables 4.2.6.8 and 6.1.1.4'
O O 0.0106 0.0060 'International Tables Vol C Tables 4.2.6.8 and 6.1.1.4'
Cu Cu 0.3201 1.2651 'International Tables Vol C Tables 4.2.6.8 and 6.1.1.4'
Cl Cl 0.1484 0.1585 'International Tables Vol C Tables 4.2.6.8 and 6.1.1.4'

loop_
_geom_angle_atom_site_label_1
_geom_angle_atom_site_label_2
_geom_angle_atom_site_label_3
_geom_angle
N6 Cu1 O2 163.60(12)
N6 Cu1 N5 83.27(13)
O2 Cu1 N5 91.15(12)
N6 Cu1 O1 92.71(12)
O2 Cu1 O1 103.07(11)
N5 Cu1 O1 93.66(11)
N6 Cu1 Cl1 92.39(10)
O2 Cu1 Cl1 90.82(8)
N5 Cu1 Cl1 170.85(9)
O1 Cu1 Cl1 94.59(8)
O1 Cu2 N2 172.99(13)
O1 Cu2 O3 95.83(11)
N2 Cu2 O3 85.52(13)
O1 Cu2 N1 91.79(14)
N2 Cu2 N1 87.51(15)
O3 Cu2 N1 170.97(13)
O2 Cu3 O3 91.10(11)
O2 Cu3 N4 91.82(12)
O3 Cu3 N4 173.56(12)
O2 Cu3 N3 171.27(12)
O3 Cu3 N3 91.49(12)
N4 Cu3 N3 84.80(13)
O2 Cu3 Cl1 78.76(8)
O3 Cu3 Cl1 87.87(8)
N4 Cu3 Cl1 87.07(10)
N3 Cu3 Cl1 93.00(10)
Cu1 Cl1 Cu3 78.26(4)
C1 O1 Cu2 127.8(3)
C1 O1 Cu1 116.4(2)
Cu2 O1 Cu1 100.18(12)
C36 O2 Cu3 123.7(2)
C36 O2 Cu1 112.8(2)
Cu3 O2 Cu1 106.87(12)
C21 O3 Cu2 116.4(2)
C21 O3 Cu3 117.0(2)
Cu2 O3 Cu3 119.71(13)
C8 N1 C9 113.6(4)
C8 N1 Cu2 107.6(3)
C9 N1 Cu2 106.2(3)
C8 N1 H1N 109.8
C9 N1 H1N 109.8
Cu2 N1 H1N 109.8
C115 N2 C14 113.8(3)
C115 N2 Cu2 110.6(3)
C14 N2 Cu2 106.3(3)
C115 N2 H2N 108.7
C14 N2 H2N 108.7
Cu2 N2 H2N 108.7
C23 N3 C24 116.0(3)
C23 N3 Cu3 109.9(3)
C24 N3 Cu3 108.0(2)
C23 N3 H3N 107.5
C24 N3 H3N 107.5
Cu3 N3 H3N 107.5
C29 N4 C30 112.3(3)
C29 N4 Cu3 108.5(2)
C30 N4 Cu3 110.4(2)
C29 N4 H4N 108.5
C30 N4 H4N 108.5
Cu3 N4 H4N 108.5
C38 N5 C39 116.8(3)
C38 N5 Cu1 114.0(2)
C39 N5 Cu1 102.6(2)
C38 N5 H5N 107.6
C39 N5 H5N 107.6
Cu1 N5 H5N 107.6
C44 N6 C45 114.9(3)
C44 N6 Cu1 110.3(2)
C45 N6 Cu1 110.1(2)
C44 N6 H6N 107.0
C45 N6 H6N 107.0
Cu1 N6 H6N 107.0
O1 C1 C2 120.3(4)
O1 C1 C6 121.1(4)
C2 C1 C6 118.6(4)
C3 C2 C1 121.0(5)
C3 C2 C45 118.1(5)
C1 C2 C45 120.9(4)
C2 C3 C4 122.1(5)
C2 C3 H3 118.9
C4 C3 H3 118.9
C5 C4 C3 116.3(5)
C5 C4 C7 123.0(6)
C3 C4 C7 120.7(6)
C4 C5 C6 123.8(5)
C4 C5 H5 118.1
C6 C5 H5 118.1
C5 C6 C1 118.0(5)
C5 C6 C8 118.5(5)
C1 C6 C8 123.5(4)
C4 C7 H7A 109.5
C4 C7 H7B 109.5
H7A C7 H7B 109.5
C4 C7 H7C 109.5
H7A C7 H7C 109.5
H7B C7 H7C 109.5
N1 C8 C6 111.7(4)
N1 C8 H8 124.1
C6 C8 H8 124.1
C14 C9 N1 107.8(3)
C14 C9 C10 110.8(4)
N1 C9 C10 112.0(4)
C14 C9 H9 108.7
N1 C9 H9 108.7
C10 C9 H9 108.7
C11 C10 C9 109.3(4)
C11 C10 H10A 109.8
C9 C10 H10A 109.8
C11 C10 H10B 109.8
C9 C10 H10B 109.8
H10A C10 H10B 108.3
C12 C11 C10 113.9(5)
C12 C11 H11A 108.8
C10 C11 H11A 108.8
C12 C11 H11B 108.8
C10 C11 H11B 108.8
H11A C11 H11B 107.7
C11 C12 C13 110.6(5)
C11 C12 H12A 109.5
C13 C12 H12A 109.5
C11 C12 H12B 109.5
C13 C12 H12B 109.5
H12A C12 H12B 108.1
C14 C13 C12 110.3(5)
C14 C13 H13A 109.6
C12 C13 H13A 109.6
C14 C13 H13B 109.6
C12 C13 H13B 109.6
H13A C13 H13B 108.1
C9 C14 N2 107.9(4)
C9 C14 C13 114.7(4)
N2 C14 C13 114.2(4)
C9 C14 H14 106.5
N2 C14 H14 106.5
C13 C14 H14 106.5
N2 C115 C16 114.0(3)
N2 C115 H15A 108.8
C16 C115 H15A 108.8
N2 C115 H15B 108.8
C16 C115 H15B 108.8
H15A C115 H15B 107.7
C17 C16 C21 119.7(4)
C17 C16 C115 115.7(4)
C21 C16 C115 124.6(4)
C18 C17 C16 123.2(4)
C18 C17 H17 118.4
C16 C17 H17 118.4
C17 C18 C19 116.7(4)
C17 C18 C22 122.8(4)
C19 C18 C22 120.4(4)
C18 C19 C20 121.6(4)
C18 C19 H19 119.2
C20 C19 H19 119.2
C19 C20 C21 121.0(4)
C19 C20 C23 121.0(4)
C21 C20 C23 117.5(4)
O3 C21 C16 123.9(3)
O3 C21 C20 118.4(3)
C16 C21 C20 117.6(4)
C18 C22 H22A 109.5
C18 C22 H22B 109.5
H22A C22 H22B 109.5
C18 C22 H22C 109.5
H22A C22 H22C 109.5
H22B C22 H22C 109.5
N3 C23 C20 106.4(3)
N3 C23 H23A 110.5
C20 C23 H23A 110.5
N3 C23 H23B 110.5
C20 C23 H23B 110.5
H23A C23 H23B 108.6
N3 C24 C29 105.3(3)
N3 C24 C25 113.8(3)
C29 C24 C25 111.3(4)
N3 C24 H24 108.8
C29 C24 H24 108.8
C25 C24 H24 108.8
C26 C25 C24 110.8(4)
C26 C25 H25A 109.5
C24 C25 H25A 109.5
C26 C25 H25B 109.5
C24 C25 H25B 109.5
H25A C25 H25B 108.1
C27 C26 C25 111.2(4)
C27 C26 H26A 109.4
C25 C26 H26A 109.4
C27 C26 H26B 109.4
C25 C26 H26B 109.4
H26A C26 H26B 108.0
C26 C27 C28 111.0(4)
C26 C27 H27A 109.4
C28 C27 H27A 109.4
C26 C27 H27B 109.4
C28 C27 H27B 109.4
H27A C27 H27B 108.0
C29 C28 C27 109.8(4)
C29 C28 H28A 109.7
C27 C28 H28A 109.7
C29 C28 H28B 109.7
C27 C28 H28B 109.7
H28A C28 H28B 108.2
N4 C29 C24 107.7(3)
N4 C29 C28 114.2(3)
C24 C29 C28 112.4(4)
N4 C29 H29 107.4
C24 C29 H29 107.4
C28 C29 H29 107.4
N4 C30 C31 114.9(3)
N4 C30 H30A 108.5
C31 C30 H30A 108.5
N4 C30 H30B 108.5
C31 C30 H30B 108.5
H30A C30 H30B 107.5
C32 C31 C36 119.5(4)
C32 C31 C30 116.4(4)
C36 C31 C30 124.0(4)
C31 C32 C33 123.5(4)
C31 C32 H32 118.3
C33 C32 H32 118.3
C34 C33 C32 117.0(4)
C34 C33 C37 121.5(5)
C32 C33 C37 121.5(5)
C35 C34 C33 120.9(4)
C35 C34 H34 119.5
C33 C34 H34 119.5
C34 C35 C36 122.8(4)
C34 C35 C38 120.2(4)
C36 C35 C38 117.0(4)
O2 C36 C35 118.7(4)
O2 C36 C31 125.0(4)
C35 C36 C31 116.3(4)
C33 C37 H37A 109.5
C33 C37 H37B 109.5
H37A C37 H37B 109.5
C33 C37 H37C 109.5
H37A C37 H37C 109.5
H37B C37 H37C 109.5
N5 C38 C35 112.8(3)
N5 C38 H38A 109.0
C35 C38 H38A 109.0
N5 C38 H38B 109.0
C35 C38 H38B 109.0
H38A C38 H38B 107.8
N5 C39 C44 104.3(3)
N5 C39 C40 114.8(3)
C44 C39 C40 112.1(3)
N5 C39 H39 108.5
C44 C39 H39 108.5
C40 C39 H39 108.5
C41 C40 C39 110.6(4)
C41 C40 H40A 109.5
C39 C40 H40A 109.5
C41 C40 H40B 109.5
C39 C40 H40B 109.5
H40A C40 H40B 108.1
C42 C41 C40 111.5(4)
C42 C41 H41A 109.3
C40 C41 H41A 109.3
C42 C41 H41B 109.3
C40 C41 H41B 109.3
H41A C41 H41B 108.0
C43 C42 C41 110.9(4)
C43 C42 H42A 109.5
C41 C42 H42A 109.5
C43 C42 H42B 109.5
C41 C42 H42B 109.5
H42A C42 H42B 108.1
C44 C43 C42 109.3(3)
C44 C43 H43A 109.8
C42 C43 H43A 109.8
C44 C43 H43B 109.8
C42 C43 H43B 109.8
H43A C43 H43B 108.3
N6 C44 C43 114.6(3)
N6 C44 C39 107.8(3)
C43 C44 C39 111.9(4)
N6 C44 H44 107.4
C43 C44 H44 107.4
C39 C44 H44 107.4
N6 C45 C2 112.8(3)
N6 C45 H45A 109.0
C2 C45 H45A 109.0
N6 C45 H45B 109.0
C2 C45 H45B 109.0
H45A C45 H45B 107.8
H1W O1W H2W 108.0
Cl4 C54 Cl5 111.5(5)
Cl4 C54 H54A 109.3
Cl5 C54 H54A 109.3
Cl4 C54 H54B 109.3
Cl5 C54 H54B 109.3
H54A C54 H54B 108.0
Cl10 C1A Cl9 107.0(7)
Cl10 C1A H1A1 110.3
Cl9 C1A H1A1 110.3
Cl10 C1A H1A2 110.3
Cl9 C1A H1A2 110.3
H1A1 C1A H1A2 108.6
Cl12 C1B Cl11 117.5(9)
Cl12 C1B H1B1 107.9
Cl11 C1B H1B1 107.9
Cl12 C1B H1B2 107.9
Cl11 C1B H1B2 107.9
H1B1 C1B H1B2 107.2
Cl7 C67 Cl6 122.4(6)
Cl7 C67 H67A 106.7
Cl6 C67 H67A 106.7
Cl7 C67 H67B 106.7
Cl6 C67 H67B 106.7
H67A C67 H67B 106.6

loop_
_geom_bond_atom_site_label_1
_geom_bond_atom_site_label_2
_geom_bond_distance
Cu1 N6 2.005(3)
Cu1 O2 2.010(3)
Cu1 N5 2.026(3)
Cu1 O1 2.222(3)
Cu1 Cl1 2.2928(14)
Cu2 O1 1.909(3)
Cu2 N2 1.965(4)
Cu2 O3 1.966(3)
Cu2 N1 2.014(3)
Cu3 O2 1.986(3)
Cu3 O3 1.996(3)
Cu3 N4 2.008(3)
Cu3 N3 2.023(3)
Cu3 Cl1 2.7602(13)
O1 C1 1.359(5)
O2 C36 1.356(5)
O3 C21 1.355(4)
N1 C8 1.476(6)
N1 C9 1.503(6)
N1 H1N 0.9300
N2 C115 1.480(5)
N2 C14 1.505(5)
N2 H2N 0.9300
N3 C23 1.486(5)
N3 C24 1.495(5)
N3 H3N 0.9300
N4 C29 1.487(5)
N4 C30 1.495(5)
N4 H4N 0.9300
N5 C38 1.474(5)
N5 C39 1.490(5)
N5 H5N 0.9300
N6 C44 1.494(5)
N6 C45 1.500(5)
N6 H6N 0.9300
C1 C2 1.396(6)
C1 C6 1.428(6)
C2 C3 1.380(6)
C2 C45 1.513(6)
C3 C4 1.403(7)
C3 H3 0.9500
C4 C5 1.389(8)
C4 C7 1.538(7)
C5 C6 1.398(7)
C5 H5 0.9500
C6 C8 1.516(7)
C7 H7A 0.9800
C7 H7B 0.9800
C7 H7C 0.9800
C8 H8 0.9500
C9 C14 1.497(6)
C9 C10 1.549(6)
C9 H9 1.0000
C10 C11 1.535(8)
C10 H10A 0.9900
C10 H10B 0.9900
C11 C12 1.475(9)
C11 H11A 0.9900
C11 H11B 0.9900
C12 C13 1.562(7)
C12 H12A 0.9900
C12 H12B 0.9900
C13 C14 1.525(6)
C13 H13A 0.9900
C13 H13B 0.9900
C14 H14 1.0000
C115 C16 1.530(5)
C115 H15A 0.9900
C115 H15B 0.9900
C16 C17 1.393(5)
C16 C21 1.394(5)
C17 C18 1.385(6)
C17 H17 0.9500
C18 C19 1.388(6)
C18 C22 1.512(5)
C19 C20 1.390(6)
C19 H19 0.9500
C20 C21 1.408(5)
C20 C23 1.533(5)
C22 H22A 0.9800
C22 H22B 0.9800
C22 H22C 0.9800
C23 H23A 0.9900
C23 H23B 0.9900
C24 C29 1.526(6)
C24 C25 1.538(6)
C24 H24 1.0000
C25 C26 1.533(6)
C25 H25A 0.9900
C25 H25B 0.9900
C26 C27 1.520(7)
C26 H26A 0.9900
C26 H26B 0.9900
C27 C28 1.532(6)
C27 H27A 0.9900
C27 H27B 0.9900
C28 C29 1.532(6)
C28 H28A 0.9900
C28 H28B 0.9900
C29 H29 1.0000
C30 C31 1.505(6)
C30 H30A 0.9900
C30 H30B 0.9900
C31 C32 1.387(6)
C31 C36 1.414(6)
C32 C33 1.395(6)
C32 H32 0.9500
C33 C34 1.382(6)
C33 C37 1.543(6)
C34 C35 1.377(6)
C34 H34 0.9500
C35 C36 1.413(6)
C35 C38 1.499(6)
C37 H37A 0.9800
C37 H37B 0.9800
C37 H37C 0.9800
C38 H38A 0.9900
C38 H38B 0.9900
C39 C44 1.521(6)
C39 C40 1.533(5)
C39 H39 1.0000
C40 C41 1.524(6)
C40 H40A 0.9900
C40 H40B 0.9900
C41 C42 1.522(7)
C41 H41A 0.9900
C41 H41B 0.9900
C42 C43 1.522(6)
C42 H42A 0.9900
C42 H42B 0.9900
C43 C44 1.520(6)
C43 H43A 0.9900
C43 H43B 0.9900
C44 H44 1.0000
C45 H45A 0.9900
C45 H45B 0.9900
O1W H1W 0.8670
O1W H2W 0.8630
C54 Cl4 1.697(8)
C54 Cl5 1.744(9)
C54 H54A 0.9900
C54 H54B 0.9900
C1A Cl10 1.733(13)
C1A Cl9 1.762(11)
C1A H1A1 0.9900
C1A H1A2 0.9900
C1B Cl12 1.694(14)
C1B Cl11 1.791(12)
C1B H1B1 0.9900
C1B H1B2 0.9900
C67 Cl7 1.513(8)
C67 Cl6 1.775(7)
C67 H67A 0.9900
C67 H67B 0.9900
